data_4340393
loop_
_publ_author_name
'Casas, Jos\'e M'
'Diosdado, Beatriz E.'
'Falvello, Larry R.'
'Forni\'es, Juan'
'Mart\'in, Antonio'

_publ_section_title
;
 Synthesis and in solution and solid state structural study of
 intramolecular Pt...H interactions in pentafluorophenyl platinum(II)
 complexes containing the ligands triazene, formamidine, and
 2-aminopyridine.
;
_journal_issue 25
_journal_name_full 'Inorganic chemistry'
_journal_page_first 9444
_journal_page_last 9452
_journal_paper_doi 10.1021/ic050800g
_journal_volume 44
_journal_year 2005
_chemical_formula_sum 'C39 H42 F15 N3 Pt'
_chemical_formula_weight 1032.85
_chemical_name_systematic
;
 ?
;
_space_group_IT_number 2
_symmetry_cell_setting triclinic
_symmetry_space_group_name_Hall '-P 1'
_symmetry_space_group_name_H-M 'P -1'
_atom_sites_solution_hydrogens geom
_atom_sites_solution_primary direct
_atom_sites_solution_secondary difmap
_audit_creation_method SHELXL-97
_cell_angle_alpha 72.960(12)
_cell_angle_beta 86.775(13)
_cell_angle_gamma 68.819(12)
_cell_formula_units_Z 2
_cell_length_a 10.0918(12)
_cell_length_b 11.5285(17)
_cell_length_c 19.238(2)
_cell_measurement_temperature 293(2)
_cell_volume 1992.3(5)
_computing_structure_refinement 'SHELXL-97 (Sheldrick, 1997)'
_computing_structure_solution 'SHELXS-97 (Sheldrick, 1990)'
_diffrn_ambient_temperature 293(2)
_diffrn_measured_fraction_theta_full 0.998
_diffrn_measured_fraction_theta_max 0.998
_diffrn_radiation_monochromator graphite
_diffrn_radiation_source 'fine-focus sealed tube'
_diffrn_radiation_type MoK\a
_diffrn_radiation_wavelength 0.71073
_diffrn_reflns_av_R_equivalents 0.0212
_diffrn_reflns_av_sigmaI/netI 0.0285
_diffrn_reflns_limit_h_max 11
_diffrn_reflns_limit_h_min 0
_diffrn_reflns_limit_k_max 13
_diffrn_reflns_limit_k_min -12
_diffrn_reflns_limit_l_max 22
_diffrn_reflns_limit_l_min -22
_diffrn_reflns_number 7416
_diffrn_reflns_theta_full 24.99
_diffrn_reflns_theta_max 24.99
_diffrn_reflns_theta_min 2.17
_exptl_absorpt_coefficient_mu 3.625
_exptl_crystal_density_diffrn 1.722
_exptl_crystal_density_method 'not measured'
_exptl_crystal_F_000 1020
_refine_diff_density_max 0.954
_refine_diff_density_min -0.573
_refine_diff_density_rms 0.093
_refine_ls_extinction_method none
_refine_ls_goodness_of_fit_ref 1.038
_refine_ls_hydrogen_treatment mixed
_refine_ls_matrix_type full
_refine_ls_number_parameters 542
_refine_ls_number_reflns 6984
_refine_ls_number_restraints 4
_refine_ls_restrained_S_all 1.039
_refine_ls_R_factor_all 0.0289
_refine_ls_R_factor_gt 0.0253
_refine_ls_shift/su_max 0.001
_refine_ls_shift/su_mean 0.000
_refine_ls_structure_factor_coef Fsqd
_refine_ls_weighting_details 'w=1/[\s^2^(Fo^2^)+(0.0500P)^2^+0.0000P] where P=(Fo^2^+2Fc^2^)/3'
_refine_ls_weighting_scheme calc
_refine_ls_wR_factor_gt 0.0693
_refine_ls_wR_factor_ref 0.0710
_reflns_number_gt 6572
_reflns_number_total 6984
_reflns_threshold_expression >2sigma(I)
_cod_data_source_file ic050800gsi20050519_120201.cif
_cod_data_source_block 3
_cod_depositor_comments
;
The following automatic conversions were performed:

'_symmetry_cell_setting' value 'Triclinic' changed to 'triclinic'
according to
/usr/data/users/saulius/automatic-downloads/retrospective/ACS/lib/dictionaries/cif_core.dic
dictionary named 'cif_core.dic' version 2.4.2 from 2011-04-26.

Automatic conversion script
Id: cif_fix_values 2281 2013-09-26 08:29:07Z andrius 

The following automatic conversions were performed:

'_refine_ls_weighting_scheme' value 'calc
w=1/[\s^2^(Fo^2^)+(0.0500P)^2^+0.0000P] where P=(Fo^2^+2Fc^2^)/3' was
changed to 'calc'. New tag '_refine_ls_weighting_details' was
created. The value of the new tag was set to
'w=1/[\s^2^(Fo^2^)+(0.0500P)^2^+0.0000P] where P=(Fo^2^+2Fc^2^)/3'.

Automatic conversion script
Id: cif_fix_values 3143 2015-03-26 13:38:13Z robertas 
;
_cod_original_cell_volume 1992.3(4)
_cod_original_sg_symbol_H-M P-1
_cod_database_code 4340393

loop_
_symmetry_equiv_pos_as_xyz
'x, y, z'
'-x, -y, -z'

loop_
_atom_site_label
_atom_site_type_symbol
_atom_site_fract_x
_atom_site_fract_y
_atom_site_fract_z
_atom_site_U_iso_or_equiv
_atom_site_adp_type
_atom_site_occupancy
_atom_site_calc_flag
_atom_site_refinement_flags
_atom_site_disorder_assembly
_atom_site_disorder_group
Pt Pt 0.263399(13) -0.108496(12) 0.217119(7) 0.01829(6) Uani 1 d . . .
F1 F 0.5233(2) -0.0599(2) 0.11648(13) 0.0363(6) Uani 1 d . . .
F2 F 0.5323(3) 0.1424(3) 0.00892(15) 0.0522(7) Uani 1 d . . .
F3 F 0.2930(4) 0.3565(3) -0.04162(16) 0.0623(9) Uani 1 d . . .
F4 F 0.0422(3) 0.3647(2) 0.02189(16) 0.0528(8) Uani 1 d . . .
F5 F 0.0313(2) 0.1682(2) 0.13341(14) 0.0351(6) Uani 1 d . . .
F6 F 0.3046(2) 0.1152(2) 0.27228(14) 0.0339(5) Uani 1 d . . .
F7 F 0.5340(3) 0.1302(3) 0.32563(16) 0.0438(6) Uani 1 d . . .
F8 F 0.7860(3) -0.0733(3) 0.35058(15) 0.0463(7) Uani 1 d . . .
F9 F 0.8016(3) -0.2989(3) 0.32547(17) 0.0516(7) Uani 1 d . . .
F10 F 0.5759(3) -0.3160(2) 0.27034(16) 0.0430(7) Uani 1 d . . .
F11 F 0.1057(3) -0.1198(2) 0.36940(14) 0.0365(6) Uani 1 d . . .
F12 F 0.0535(3) -0.3134(3) 0.46841(14) 0.0538(8) Uani 1 d . . .
F13 F 0.1561(4) -0.5589(3) 0.45637(17) 0.0598(9) Uani 1 d . . .
F14 F 0.3139(3) -0.6076(2) 0.34155(18) 0.0538(8) Uani 1 d . . .
F15 F 0.3628(3) -0.4154(2) 0.23975(14) 0.0397(6) Uani 1 d . . .
N1 N 0.0951(3) -0.1138(3) 0.16060(17) 0.0227(7) Uani 1 d . . .
N2 N 0.2457(4) -0.1899(4) 0.0766(2) 0.0352(9) Uani 1 d . . .
H2 H 0.317(5) -0.181(5) 0.100(3) 0.040(5) Uiso 1 d . . .
H1 H 0.259(5) -0.201(5) 0.034(3) 0.040(5) Uiso 1 d . . .
C1 C 0.2771(4) 0.0429(4) 0.1319(2) 0.0215(8) Uani 1 d . . .
C2 C 0.4002(4) 0.0457(4) 0.0965(2) 0.0263(8) Uani 1 d . . .
C3 C 0.4079(5) 0.1474(4) 0.0399(2) 0.0347(10) Uani 1 d . . .
C4 C 0.2881(6) 0.2561(4) 0.0144(2) 0.0390(11) Uani 1 d . . .
C5 C 0.1629(5) 0.2593(4) 0.0469(2) 0.0379(11) Uani 1 d . . .
C6 C 0.1607(4) 0.1553(4) 0.1041(2) 0.0273(9) Uani 1 d . . .
C7 C 0.4268(4) -0.1017(3) 0.26921(19) 0.0202(7) Uani 1 d . . .
C8 C 0.4261(4) 0.0067(4) 0.2854(2) 0.0233(8) Uani 1 d . . .
C9 C 0.5422(4) 0.0187(4) 0.3127(2) 0.0281(9) Uani 1 d . . .
C10 C 0.6697(4) -0.0841(4) 0.3264(2) 0.0312(9) Uani 1 d . . .
C11 C 0.6765(4) -0.1966(4) 0.3130(2) 0.0319(9) Uani 1 d . . .
C12 C 0.5579(4) -0.2026(4) 0.2852(2) 0.0258(8) Uani 1 d . . .
C13 C 0.2406(4) -0.2584(4) 0.2999(2) 0.0216(8) Uani 1 d . . .
C14 C 0.1614(4) -0.2407(4) 0.3599(2) 0.0263(8) Uani 1 d . . .
C15 C 0.1317(5) -0.3381(4) 0.4116(2) 0.0327(9) Uani 1 d . . .
C16 C 0.1824(5) -0.4628(4) 0.4056(2) 0.0374(10) Uani 1 d . . .
C17 C 0.2628(4) -0.4859(4) 0.3478(3) 0.0341(10) Uani 1 d . . .
C18 C 0.2872(4) -0.3847(4) 0.2968(2) 0.0271(8) Uani 1 d . . .
C19 C 0.1127(4) -0.1464(4) 0.0979(2) 0.0248(8) Uani 1 d . . .
C20 C -0.0041(5) -0.1383(4) 0.0582(2) 0.0341(10) Uani 1 d . . .
H3 H 0.014(5) -0.164(5) 0.023(3) 0.040(5) Uiso 1 d . . .
C21 C -0.1374(5) -0.0986(4) 0.0824(3) 0.0364(10) Uani 1 d . . .
H4 H -0.222(5) -0.086(4) 0.055(3) 0.040(5) Uiso 1 d . . .
C22 C -0.1552(5) -0.0673(4) 0.1483(3) 0.0345(10) Uani 1 d . . .
H5 H -0.246(5) -0.035(4) 0.169(3) 0.040(5) Uiso 1 d . . .
C23 C -0.0380(4) -0.0770(4) 0.1853(2) 0.0296(9) Uani 1 d . . .
H6 H -0.061(5) -0.034(4) 0.229(3) 0.040(5) Uiso 1 d . . .
N3 N -0.1386(3) -0.6751(3) 0.30312(18) 0.0242(7) Uani 1 d . . .
C24 C -0.2411(4) -0.6210(4) 0.3573(2) 0.0278(9) Uani 1 d . . .
H24A H -0.1927 -0.5876 0.3844 0.033 Uiso 1 calc R . .
H24B H -0.3211 -0.5477 0.3296 0.033 Uiso 1 calc R . .
C25 C -0.2994(5) -0.7122(4) 0.4115(2) 0.0305(9) Uani 1 d . . .
H25A H -0.2224 -0.7838 0.4424 0.037 Uiso 1 calc R . .
H25B H -0.3486 -0.7477 0.3861 0.037 Uiso 1 calc R . .
C26 C -0.4028(4) -0.6355(4) 0.4576(2) 0.0306(9) Uani 1 d . . .
H26A H -0.3532 -0.5978 0.4810 0.037 Uiso 1 calc R . .
H26B H -0.4796 -0.5648 0.4259 0.037 Uiso 1 calc R . .
C27 C -0.4651(5) -0.7198(5) 0.5153(3) 0.0433(11) Uani 1 d . . .
H27A H -0.5291 -0.6678 0.5428 0.065 Uiso 1 calc R . .
H27B H -0.3897 -0.7890 0.5474 0.065 Uiso 1 calc R . .
H27C H -0.5161 -0.7560 0.4924 0.065 Uiso 1 calc R . .
C28 C -0.0175(4) -0.7997(3) 0.3414(2) 0.0240(8) Uani 1 d . . .
H28A H -0.0581 -0.8617 0.3703 0.029 Uiso 1 calc R . .
H28B H 0.0368 -0.8363 0.3047 0.029 Uiso 1 calc R . .
C29 C 0.0834(4) -0.7851(4) 0.3904(2) 0.0297(9) Uani 1 d . . .
H29A H 0.0294 -0.7300 0.4196 0.036 Uiso 1 calc R . .
H29B H 0.1441 -0.7435 0.3609 0.036 Uiso 1 calc R . .
C30 C 0.1754(5) -0.9177(4) 0.4404(2) 0.0350(10) Uani 1 d . . .
H30A H 0.1164 -0.9521 0.4758 0.042 Uiso 1 calc R . .
H30B H 0.2153 -0.9776 0.4117 0.042 Uiso 1 calc R . .
C31 C 0.2949(5) -0.9085(5) 0.4800(3) 0.0429(11) Uani 1 d . . .
H31A H 0.3504 -0.9932 0.5108 0.064 Uiso 1 calc R . .
H31B H 0.2556 -0.8505 0.5091 0.064 Uiso 1 calc R . .
H31C H 0.3544 -0.8759 0.4451 0.064 Uiso 1 calc R . .
C32 C -0.0828(4) -0.5672(4) 0.2642(2) 0.0269(9) Uani 1 d . . .
H32A H -0.1638 -0.4892 0.2420 0.032 Uiso 1 calc R . .
H32B H -0.0375 -0.5484 0.3006 0.032 Uiso 1 calc R . .
C33 C 0.0218(4) -0.5940(4) 0.2060(2) 0.0281(9) Uani 1 d . . .
H33A H 0.1020 -0.6738 0.2263 0.034 Uiso 1 calc R . .
H33B H -0.0240 -0.6047 0.1665 0.034 Uiso 1 calc R . .
C34 C 0.0732(5) -0.4823(4) 0.1773(3) 0.0380(10) Uani 1 d . . .
H34A H 0.1068 -0.4650 0.2181 0.046 Uiso 1 calc R . .
H34B H -0.0063 -0.4052 0.1525 0.046 Uiso 1 calc R . .
C35 C 0.1909(5) -0.5067(4) 0.1257(3) 0.0401(11) Uani 1 d . . .
H35A H 0.2188 -0.4322 0.1094 0.060 Uiso 1 calc R . .
H35B H 0.1579 -0.5218 0.0845 0.060 Uiso 1 calc R . .
H35C H 0.2710 -0.5816 0.1501 0.060 Uiso 1 calc R . .
C36 C -0.2147(4) -0.7087(4) 0.2499(2) 0.0306(9) Uani 1 d . . .
H36A H -0.2598 -0.7679 0.2777 0.037 Uiso 1 calc R . .
H36B H -0.1441 -0.7545 0.2214 0.037 Uiso 1 calc R . .
C37 C -0.3276(6) -0.5925(6) 0.1976(3) 0.0609(16) Uani 1 d D . .
C38A C -0.4201(8) -0.6291(12) 0.1540(5) 0.0639(17) Uani 0.60 d PD A 1
C39A C -0.3256(9) -0.6810(11) 0.0968(5) 0.0639(17) Uani 0.60 d PD A 1
C38B C -0.3745(15) -0.6566(13) 0.1478(7) 0.0639(17) Uani 0.40 d PD A 2
C39B C -0.4424(14) -0.5783(16) 0.0706(7) 0.0639(17) Uani 0.40 d PD A 2

loop_
_atom_site_aniso_label
_atom_site_aniso_U_11
_atom_site_aniso_U_22
_atom_site_aniso_U_33
_atom_site_aniso_U_23
_atom_site_aniso_U_13
_atom_site_aniso_U_12
Pt 0.01611(9) 0.02017(9) 0.01882(9) -0.00487(6) 0.00022(5) -0.00738(6)
F1 0.0188(11) 0.0466(14) 0.0395(14) -0.0094(11) 0.0046(10) -0.0102(10)
F2 0.0579(18) 0.076(2) 0.0410(16) -0.0160(14) 0.0237(14) -0.0493(16)
F3 0.103(3) 0.0474(17) 0.0375(16) 0.0108(13) -0.0003(16) -0.0462(18)
F4 0.0627(19) 0.0221(12) 0.0578(18) 0.0008(12) -0.0264(15) -0.0026(12)
F5 0.0248(12) 0.0294(12) 0.0466(15) -0.0121(11) 0.0014(11) -0.0038(10)
F6 0.0250(12) 0.0281(12) 0.0473(15) -0.0184(11) -0.0017(10) -0.0017(10)
F7 0.0446(15) 0.0457(15) 0.0600(18) -0.0317(13) 0.0009(13) -0.0247(13)
F8 0.0293(14) 0.0712(19) 0.0502(17) -0.0259(14) -0.0032(12) -0.0244(13)
F9 0.0229(13) 0.0473(16) 0.074(2) -0.0198(15) -0.0166(13) 0.0033(12)
F10 0.0333(14) 0.0206(11) 0.0710(19) -0.0161(12) -0.0123(13) -0.0007(10)
F11 0.0431(14) 0.0331(13) 0.0416(14) -0.0204(11) 0.0114(11) -0.0170(11)
F12 0.068(2) 0.074(2) 0.0306(15) -0.0179(14) 0.0253(14) -0.0397(17)
F13 0.074(2) 0.0494(17) 0.0542(19) 0.0083(14) 0.0094(16) -0.0393(16)
F14 0.0551(18) 0.0256(13) 0.080(2) -0.0119(13) 0.0115(16) -0.0174(12)
F15 0.0453(15) 0.0361(13) 0.0479(16) -0.0242(12) 0.0201(12) -0.0196(12)
N1 0.0202(16) 0.0274(16) 0.0236(17) -0.0087(13) 0.0013(13) -0.0113(13)
N2 0.034(2) 0.051(2) 0.032(2) -0.0210(18) 0.0084(17) -0.0215(18)
C1 0.0229(19) 0.0228(18) 0.0209(19) -0.0076(15) -0.0008(15) -0.0093(15)
C2 0.024(2) 0.030(2) 0.027(2) -0.0086(17) -0.0006(16) -0.0118(17)
C3 0.043(3) 0.045(3) 0.028(2) -0.0107(19) 0.0095(19) -0.031(2)
C4 0.064(3) 0.037(2) 0.023(2) -0.0008(18) -0.002(2) -0.032(2)
C5 0.054(3) 0.022(2) 0.033(2) -0.0030(18) -0.015(2) -0.010(2)
C6 0.027(2) 0.026(2) 0.030(2) -0.0097(17) -0.0014(17) -0.0094(17)
C7 0.0226(19) 0.0216(18) 0.0174(18) -0.0032(14) 0.0009(14) -0.0109(15)
C8 0.0204(19) 0.0251(19) 0.0226(19) -0.0067(15) 0.0010(15) -0.0065(15)
C9 0.033(2) 0.034(2) 0.026(2) -0.0147(17) 0.0065(17) -0.0181(18)
C10 0.023(2) 0.049(3) 0.025(2) -0.0116(19) -0.0021(17) -0.0173(19)
C11 0.019(2) 0.033(2) 0.035(2) -0.0057(18) -0.0027(17) -0.0031(17)
C12 0.027(2) 0.0229(19) 0.024(2) -0.0022(15) -0.0003(16) -0.0086(16)
C13 0.0177(18) 0.0249(19) 0.0231(19) -0.0058(15) -0.0053(15) -0.0088(15)
C14 0.027(2) 0.030(2) 0.025(2) -0.0081(16) -0.0005(16) -0.0133(17)
C15 0.033(2) 0.046(3) 0.023(2) -0.0071(18) 0.0046(17) -0.020(2)
C16 0.040(3) 0.039(2) 0.031(2) 0.0037(19) -0.003(2) -0.022(2)
C17 0.030(2) 0.024(2) 0.047(3) -0.0067(18) -0.0042(19) -0.0091(17)
C18 0.024(2) 0.029(2) 0.032(2) -0.0118(17) 0.0018(17) -0.0109(16)
C19 0.029(2) 0.0235(19) 0.025(2) -0.0054(16) 0.0005(16) -0.0134(16)
C20 0.044(3) 0.037(2) 0.026(2) -0.0083(19) -0.0039(19) -0.020(2)
C21 0.032(2) 0.041(2) 0.039(3) -0.006(2) -0.011(2) -0.018(2)
C22 0.024(2) 0.039(2) 0.043(3) -0.009(2) 0.0007(19) -0.0159(19)
C23 0.020(2) 0.034(2) 0.034(2) -0.0108(18) 0.0030(17) -0.0084(17)
N3 0.0216(16) 0.0200(15) 0.0271(17) -0.0053(13) -0.0021(13) -0.0038(13)
C24 0.025(2) 0.0220(19) 0.032(2) -0.0077(16) 0.0058(17) -0.0032(16)
C25 0.032(2) 0.029(2) 0.031(2) -0.0116(17) 0.0051(18) -0.0103(18)
C26 0.026(2) 0.035(2) 0.031(2) -0.0128(18) 0.0037(17) -0.0085(18)
C27 0.043(3) 0.047(3) 0.042(3) -0.017(2) 0.014(2) -0.017(2)
C28 0.0214(19) 0.0179(18) 0.027(2) -0.0038(15) -0.0004(16) -0.0024(15)
C29 0.032(2) 0.026(2) 0.028(2) -0.0068(17) -0.0007(17) -0.0090(17)
C30 0.035(2) 0.031(2) 0.033(2) -0.0023(18) -0.0064(19) -0.0108(19)
C31 0.038(3) 0.044(3) 0.038(3) -0.006(2) -0.010(2) -0.008(2)
C32 0.031(2) 0.0185(18) 0.030(2) -0.0054(16) 0.0017(17) -0.0084(16)
C33 0.028(2) 0.0236(19) 0.030(2) -0.0062(16) 0.0036(17) -0.0070(16)
C34 0.046(3) 0.037(2) 0.040(3) -0.015(2) 0.010(2) -0.024(2)
C35 0.035(2) 0.039(2) 0.049(3) -0.011(2) 0.007(2) -0.019(2)
C36 0.022(2) 0.041(2) 0.032(2) -0.0139(19) 0.0020(17) -0.0114(18)
C37 0.041(3) 0.068(4) 0.058(4) -0.002(3) -0.026(3) -0.011(3)
C38A 0.033(3) 0.098(5) 0.057(3) -0.015(3) -0.015(3) -0.022(3)
C39A 0.033(3) 0.098(5) 0.057(3) -0.015(3) -0.015(3) -0.022(3)
C38B 0.033(3) 0.098(5) 0.057(3) -0.015(3) -0.015(3) -0.022(3)
C39B 0.033(3) 0.098(5) 0.057(3) -0.015(3) -0.015(3) -0.022(3)

loop_
_atom_type_symbol
_atom_type_description
_atom_type_scat_dispersion_real
_atom_type_scat_dispersion_imag
_atom_type_scat_source
C C 0.0033 0.0016 'International Tables Vol C Tables 4.2.6.8 and 6.1.1.4'
H H 0.0000 0.0000 'International Tables Vol C Tables 4.2.6.8 and 6.1.1.4'
N N 0.0061 0.0033 'International Tables Vol C Tables 4.2.6.8 and 6.1.1.4'
F F 0.0171 0.0103 'International Tables Vol C Tables 4.2.6.8 and 6.1.1.4'
Pt Pt -1.7033 8.3905 'International Tables Vol C Tables 4.2.6.8 and 6.1.1.4'

loop_
_geom_angle_atom_site_label_1
_geom_angle_atom_site_label_2
_geom_angle_atom_site_label_3
_geom_angle
C7 Pt C13 94.04(14)
C7 Pt C1 88.68(14)
C13 Pt C1 177.23(13)
C7 Pt N1 178.70(12)
C13 Pt N1 87.12(13)
C1 Pt N1 90.17(13)
C19 N1 C23 118.3(3)
C19 N1 Pt 122.1(3)
C23 N1 Pt 119.5(3)
C19 N2 H2 118(3)
C19 N2 H1 119(3)
H2 N2 H1 120(4)
C6 C1 C2 112.8(4)
C6 C1 Pt 122.0(3)
C2 C1 Pt 125.2(3)
F1 C2 C3 115.8(4)
F1 C2 C1 119.6(3)
C3 C2 C1 124.6(4)
F2 C3 C2 120.8(4)
F2 C3 C4 119.4(4)
C2 C3 C4 119.9(4)
F3 C4 C5 120.7(4)
F3 C4 C3 120.8(4)
C5 C4 C3 118.4(4)
F4 C5 C4 119.6(4)
F4 C5 C6 120.8(4)
C4 C5 C6 119.6(4)
F5 C6 C5 115.3(4)
F5 C6 C1 120.0(4)
C5 C6 C1 124.7(4)
C8 C7 C12 112.8(3)
C8 C7 Pt 124.0(3)
C12 C7 Pt 122.8(3)
F6 C8 C7 120.0(3)
F6 C8 C9 115.1(3)
C7 C8 C9 124.9(4)
F7 C9 C10 119.0(4)
F7 C9 C8 121.5(4)
C10 C9 C8 119.5(4)
F8 C10 C9 120.6(4)
F8 C10 C11 120.9(4)
C9 C10 C11 118.4(4)
F9 C11 C12 121.0(4)
F9 C11 C10 119.4(4)
C12 C11 C10 119.6(4)
F10 C12 C11 115.6(3)
F10 C12 C7 119.5(3)
C11 C12 C7 124.8(4)
C18 C13 C14 113.0(3)
C18 C13 Pt 122.9(3)
C14 C13 Pt 123.6(3)
F11 C14 C15 116.1(4)
F11 C14 C13 119.6(3)
C15 C14 C13 124.3(4)
F12 C15 C14 120.9(4)
F12 C15 C16 119.4(4)
C14 C15 C16 119.8(4)
F13 C16 C17 121.4(4)
F13 C16 C15 120.2(4)
C17 C16 C15 118.3(4)
F14 C17 C16 118.9(4)
F14 C17 C18 121.4(4)
C16 C17 C18 119.6(4)
F15 C18 C17 115.7(3)
F15 C18 C13 119.4(3)
C17 C18 C13 124.9(4)
N2 C19 N1 117.5(4)
N2 C19 C20 121.8(4)
N1 C19 C20 120.7(4)
C21 C20 C19 120.6(4)
C21 C20 H3 123(4)
C19 C20 H3 116(4)
C20 C21 C22 118.6(4)
C20 C21 H4 123(3)
C22 C21 H4 118(3)
C23 C22 C21 118.7(4)
C23 C22 H5 117(3)
C21 C22 H5 124(3)
N1 C23 C22 123.0(4)
N1 C23 H6 121(3)
C22 C23 H6 115(2)
C28 N3 C36 106.6(3)
C28 N3 C32 111.2(3)
C36 N3 C32 111.7(3)
C28 N3 C24 111.6(3)
C36 N3 C24 110.9(3)
C32 N3 C24 105.0(3)
C25 C24 N3 117.8(3)
C25 C24 H24A 107.9
N3 C24 H24A 107.9
C25 C24 H24B 107.9
N3 C24 H24B 107.9
H24A C24 H24B 107.2
C24 C25 C26 108.3(3)
C24 C25 H25A 110.0
C26 C25 H25A 110.0
C24 C25 H25B 110.0
C26 C25 H25B 110.0
H25A C25 H25B 108.4
C27 C26 C25 112.4(4)
C27 C26 H26A 109.1
C25 C26 H26A 109.1
C27 C26 H26B 109.1
C25 C26 H26B 109.1
H26A C26 H26B 107.8
C26 C27 H27A 109.5
C26 C27 H27B 109.5
H27A C27 H27B 109.5
C26 C27 H27C 109.5
H27A C27 H27C 109.5
H27B C27 H27C 109.5
C29 C28 N3 115.5(3)
C29 C28 H28A 108.4
N3 C28 H28A 108.4
C29 C28 H28B 108.4
N3 C28 H28B 108.4
H28A C28 H28B 107.5
C28 C29 C30 110.8(3)
C28 C29 H29A 109.5
C30 C29 H29A 109.5
C28 C29 H29B 109.5
C30 C29 H29B 109.5
H29A C29 H29B 108.1
C31 C30 C29 111.6(4)
C31 C30 H30A 109.3
C29 C30 H30A 109.3
C31 C30 H30B 109.3
C29 C30 H30B 109.3
H30A C30 H30B 108.0
C30 C31 H31A 109.5
C30 C31 H31B 109.5
H31A C31 H31B 109.5
C30 C31 H31C 109.5
H31A C31 H31C 109.5
H31B C31 H31C 109.5
C33 C32 N3 116.6(3)
C33 C32 H32A 108.1
N3 C32 H32A 108.1
C33 C32 H32B 108.1
N3 C32 H32B 108.1
H32A C32 H32B 107.3
C34 C33 C32 109.5(3)
C34 C33 H33A 109.8
C32 C33 H33A 109.8
C34 C33 H33B 109.8
C32 C33 H33B 109.8
H33A C33 H33B 108.2
C33 C34 C35 113.6(4)
C33 C34 H34A 108.9
C35 C34 H34A 108.9
C33 C34 H34B 108.9
C35 C34 H34B 108.9
H34A C34 H34B 107.7
C34 C35 H35A 109.5
C34 C35 H35B 109.5
H35A C35 H35B 109.5
C34 C35 H35C 109.5
H35A C35 H35C 109.5
H35B C35 H35C 109.5
N3 C36 C37 115.3(4)
N3 C36 H36A 108.5
C37 C36 H36A 108.5
N3 C36 H36B 108.5
C37 C36 H36B 108.5
H36A C36 H36B 107.5
C36 C37 C38A 114.4(6)
C36 C37 C38B 102.6(6)
C38A C37 C38B 18.2(6)
C39A C38A C37 105.9(6)
C39B C38B C37 121.7(11)

loop_
_geom_bond_atom_site_label_1
_geom_bond_atom_site_label_2
_geom_bond_distance
Pt C7 2.013(4)
Pt C13 2.051(4)
Pt C1 2.056(4)
Pt N1 2.096(3)
F1 C2 1.364(4)
F2 C3 1.348(5)
F3 C4 1.344(5)
F4 C5 1.358(5)
F5 C6 1.367(5)
F6 C8 1.368(4)
F7 C9 1.353(4)
F8 C10 1.345(5)
F9 C11 1.354(5)
F10 C12 1.365(5)
F11 C14 1.365(4)
F12 C15 1.349(5)
F13 C16 1.343(5)
F14 C17 1.348(5)
F15 C18 1.361(4)
N1 C19 1.350(5)
N1 C23 1.358(5)
N2 C19 1.339(5)
N2 H2 0.93(5)
N2 H1 0.86(5)
C1 C6 1.382(5)
C1 C2 1.389(5)
C2 C3 1.368(6)
C3 C4 1.373(7)
C4 C5 1.371(7)
C5 C6 1.376(6)
C7 C8 1.372(5)
C7 C12 1.386(5)
C8 C9 1.377(6)
C9 C10 1.371(6)
C10 C11 1.373(6)
C11 C12 1.370(6)
C13 C18 1.378(5)
C13 C14 1.390(5)
C14 C15 1.376(6)
C15 C16 1.379(6)
C16 C17 1.371(7)
C17 C18 1.377(6)
C19 C20 1.400(6)
C20 C21 1.358(7)
C20 H3 0.80(5)
C21 C22 1.401(7)
C21 H4 0.97(5)
C22 C23 1.367(6)
C22 H5 0.96(5)
C23 H6 1.06(5)
N3 C28 1.520(4)
N3 C36 1.524(5)
N3 C32 1.529(5)
N3 C24 1.529(5)
C24 C25 1.508(6)
C24 H24A 0.9700
C24 H24B 0.9700
C25 C26 1.531(5)
C25 H25A 0.9700
C25 H25B 0.9700
C26 C27 1.518(6)
C26 H26A 0.9700
C26 H26B 0.9700
C27 H27A 0.9600
C27 H27B 0.9600
C27 H27C 0.9600
C28 C29 1.509(6)
C28 H28A 0.9700
C28 H28B 0.9700
C29 C30 1.530(5)
C29 H29A 0.9700
C29 H29B 0.9700
C30 C31 1.513(6)
C30 H30A 0.9700
C30 H30B 0.9700
C31 H31A 0.9600
C31 H31B 0.9600
C31 H31C 0.9600
C32 C33 1.516(5)
C32 H32A 0.9700
C32 H32B 0.9700
C33 C34 1.505(6)
C33 H33A 0.9700
C33 H33B 0.9700
C34 C35 1.506(6)
C34 H34A 0.9700
C34 H34B 0.9700
C35 H35A 0.9600
C35 H35B 0.9600
C35 H35C 0.9600
C36 C37 1.531(6)
C36 H36A 0.9700
C36 H36B 0.9700
C37 C38A 1.527(5)
C37 C38B 1.550(5)
C38A C39A 1.529(5)
C38B C39B 1.541(5)
